data_7004646
loop_
_publ_author_name
'Zhang, Hui-Miao'
'Fu, Wen-Fu'
'Gan, Xin'
'Xu, Yan-Qing'
'Wang, Jun'
'Xu, Quan-Qing'
'Chi, Shao-Ming'

_publ_section_title
;
 A flexible 1,8-naphthyridyl derivative and its Zn(II) complexes:
 synthesis, structures, spectroscopic properties and recognition of
 Cd(II)
;
_journal_issue 47
_journal_name_full 'Dalton Transactions'
_journal_page_first 6817
_journal_page_last 6824
_journal_paper_doi 10.1039/b809701a
_journal_year 2008
_chemical_formula_moiety 'C58 H60 N12 O20 Zn5, 4(O)'
_chemical_formula_sum 'C58 H74 N12 O24 Zn5'
_chemical_formula_weight 1650.14
_chemical_name_systematic
;
?
;
_space_group_IT_number 15
_symmetry_cell_setting monoclinic
_symmetry_space_group_name_Hall '-C 2yc'
_symmetry_space_group_name_H-M 'C 1 2/c 1'
_atom_sites_solution_hydrogens geom
_atom_sites_solution_primary direct
_atom_sites_solution_secondary difmap
_audit_creation_method SHELXL-97
_cell_angle_alpha 90.00
_cell_angle_beta 100.896(2)
_cell_angle_gamma 90.00
_cell_formula_units_Z 4
_cell_length_a 23.643(3)
_cell_length_b 8.9890(18)
_cell_length_c 36.249(3)
_cell_measurement_reflns_used 3028
_cell_measurement_temperature 298(2)
_cell_measurement_theta_max 25.319
_cell_measurement_theta_min 2.286
_cell_volume 7565.0(19)
_computing_cell_refinement 'Bruker SMART'
_computing_data_collection 'Bruker SMART'
_computing_data_reduction 'Bruker SHELXTL'
_computing_molecular_graphics 'Bruker SHELXTL'
_computing_publication_material 'Bruker SHELXTL'
_computing_structure_refinement 'SHELXL-97 (Sheldrick, 1997)'
_computing_structure_solution 'SHELXS-97 (Sheldrick, 1990)'
_diffrn_ambient_temperature 298(2)
_diffrn_measured_fraction_theta_full 0.990
_diffrn_measured_fraction_theta_max 0.990
_diffrn_measurement_device_type 'CCD area detector'
_diffrn_measurement_method 'phi and omega scans'
_diffrn_radiation_monochromator graphite
_diffrn_radiation_source 'fine-focus sealed tube'
_diffrn_radiation_type MoK\a
_diffrn_radiation_wavelength 0.71073
_diffrn_reflns_av_R_equivalents 0.1045
_diffrn_reflns_av_sigmaI/netI 0.1220
_diffrn_reflns_limit_h_max 24
_diffrn_reflns_limit_h_min -28
_diffrn_reflns_limit_k_max 10
_diffrn_reflns_limit_k_min -10
_diffrn_reflns_limit_l_max 43
_diffrn_reflns_limit_l_min -34
_diffrn_reflns_number 18925
_diffrn_reflns_theta_full 25.01
_diffrn_reflns_theta_max 25.01
_diffrn_reflns_theta_min 1.90
_exptl_absorpt_coefficient_mu 1.640
_exptl_absorpt_correction_T_max 0.849
_exptl_absorpt_correction_T_min 0.709
_exptl_absorpt_correction_type multi-scan
_exptl_absorpt_process_details sadabs
_exptl_crystal_colour colorless
_exptl_crystal_density_diffrn 1.437
_exptl_crystal_density_method 'not measured'
_exptl_crystal_description block
_exptl_crystal_F_000 3336
_exptl_crystal_size_max 0.23
_exptl_crystal_size_mid 0.18
_exptl_crystal_size_min 0.10
_refine_diff_density_max 0.831
_refine_diff_density_min -0.498
_refine_diff_density_rms 0.105
_refine_ls_extinction_method none
_refine_ls_goodness_of_fit_ref 0.975
_refine_ls_hydrogen_treatment constr
_refine_ls_matrix_type full
_refine_ls_number_parameters 440
_refine_ls_number_reflns 6600
_refine_ls_number_restraints 2
_refine_ls_restrained_S_all 0.976
_refine_ls_R_factor_all 0.1527
_refine_ls_R_factor_gt 0.0783
_refine_ls_shift/su_max 0.001
_refine_ls_shift/su_mean 0.000
_refine_ls_structure_factor_coef Fsqd
_refine_ls_weighting_details 'calc w=1/[\s^2^(Fo^2^)+(0.0941P)^2^+0.0000P] where P=(Fo^2^+2Fc^2^)/3'
_refine_ls_weighting_scheme calc
_refine_ls_wR_factor_gt 0.1667
_refine_ls_wR_factor_ref 0.1962
_reflns_number_gt 3451
_reflns_number_total 6666
_reflns_threshold_expression >2sigma(I)
_cod_data_source_file b809701a.txt
_cod_data_source_block 3
_cod_original_sg_symbol_Hall '-C 2yc '
_cod_original_sg_symbol_H-M C2/c
_cod_database_code 7004646

loop_
_symmetry_equiv_pos_as_xyz
'x, y, z'
'-x, y, -z+1/2'
'x+1/2, y+1/2, z'
'-x+1/2, y+1/2, -z+1/2'
'-x, -y, -z'
'x, -y, z-1/2'
'-x+1/2, -y+1/2, -z'
'x+1/2, -y+1/2, z-1/2'

loop_
_atom_site_label
_atom_site_type_symbol
_atom_site_fract_x
_atom_site_fract_y
_atom_site_fract_z
_atom_site_U_iso_or_equiv
_atom_site_adp_type
_atom_site_occupancy
_atom_site_symmetry_multiplicity
_atom_site_calc_flag
_atom_site_refinement_flags
_atom_site_disorder_assembly
_atom_site_disorder_group
Zn1 Zn 0.5000 0.5000 0.0000 0.0382(3) Uani 1 2 d S . .
Zn2 Zn 0.61667(4) 0.28543(10) 0.02110(3) 0.0480(3) Uani 1 1 d . . .
Zn3 Zn 0.57968(5) 0.54536(12) 0.23507(3) 0.0598(4) Uani 1 1 d . . .
N1 N 0.6879(3) 0.1665(7) 0.04441(17) 0.0441(16) Uani 1 1 d . . .
N2 N 0.6573(3) 0.2698(7) 0.09462(17) 0.0464(16) Uani 1 1 d . . .
N3 N 0.6233(4) 0.3716(8) 0.14527(19) 0.062(2) Uani 1 1 d . . .
H3 H 0.6292 0.3887 0.1690 0.074 Uiso 1 1 calc R . .
N4 N 0.5781(3) 0.7695(8) 0.22665(18) 0.0553(19) Uani 1 1 d . . .
N5 N 0.5779(3) 0.6796(7) 0.16822(16) 0.0447(16) Uani 1 1 d . . .
N6 N 0.5779(3) 0.5827(8) 0.10936(18) 0.0560(19) Uani 1 1 d . . .
H6 H 0.5823 0.5968 0.0866 0.067 Uiso 1 1 calc R . .
O1 O 0.5361(2) 0.3085(5) 0.03030(13) 0.0422(13) Uani 1 1 d . . .
O2 O 0.5588(3) 0.0738(7) 0.03824(17) 0.0663(17) Uani 1 1 d . . .
O3 O 0.5712(3) 0.6215(5) 0.02709(14) 0.0455(13) Uani 1 1 d . . .
O4 O 0.6505(2) 0.4905(6) 0.02442(16) 0.0570(15) Uani 1 1 d . . .
O5 O 0.5389(2) 0.4453(6) -0.04642(14) 0.0508(14) Uani 1 1 d . . .
O6 O 0.6021(3) 0.2599(7) -0.03421(16) 0.0637(17) Uani 1 1 d . . .
O7 O 0.6489(3) 0.4291(7) 0.22724(16) 0.0700(18) Uani 1 1 d . . .
O8 O 0.6811(4) 0.5910(9) 0.2718(2) 0.101(3) Uani 1 1 d . . .
O9 O 0.5206(4) 0.4112(7) 0.20373(17) 0.076(2) Uani 1 1 d . . .
C1 C 0.6969(3) 0.1831(8) 0.0828(2) 0.0423(19) Uani 1 1 d . . .
C2 C 0.6637(4) 0.2898(9) 0.1316(2) 0.053(2) Uani 1 1 d . . .
C3 C 0.7088(5) 0.2239(11) 0.1579(3) 0.068(3) Uani 1 1 d . . .
H3A H 0.7109 0.2396 0.1835 0.081 Uiso 1 1 calc R . .
C4 C 0.7481(5) 0.1395(11) 0.1459(3) 0.069(3) Uani 1 1 d . . .
H4A H 0.7780 0.0973 0.1630 0.083 Uiso 1 1 calc R . .
C5 C 0.7437(4) 0.1142(9) 0.1063(2) 0.055(2) Uani 1 1 d . . .
C6 C 0.7804(4) 0.0283(10) 0.0898(3) 0.068(3) Uani 1 1 d . . .
H6A H 0.8114 -0.0196 0.1047 0.082 Uiso 1 1 calc R . .
C7 C 0.7718(4) 0.0130(10) 0.0518(3) 0.061(2) Uani 1 1 d . . .
H7 H 0.7971 -0.0442 0.0410 0.074 Uiso 1 1 calc R . .
C8 C 0.7256(3) 0.0821(9) 0.0293(2) 0.046(2) Uani 1 1 d . . .
C9 C 0.7137(4) 0.0644(10) -0.0119(2) 0.054(2) Uani 1 1 d . . .
H9A H 0.6846 -0.0103 -0.0189 0.081 Uiso 1 1 calc R . .
H9B H 0.7483 0.0347 -0.0201 0.081 Uiso 1 1 calc R . .
H9C H 0.7004 0.1572 -0.0235 0.081 Uiso 1 1 calc R . .
C10 C 0.5777(4) 0.8027(9) 0.1899(2) 0.050(2) Uani 1 1 d . . .
C11 C 0.5772(4) 0.7005(10) 0.1320(2) 0.054(2) Uani 1 1 d . . .
C12 C 0.5749(4) 0.8483(12) 0.1158(3) 0.069(3) Uani 1 1 d . . .
H12 H 0.5730 0.8595 0.0901 0.083 Uiso 1 1 calc R . .
C13 C 0.5754(5) 0.9655(12) 0.1370(3) 0.076(3) Uani 1 1 d . . .
H13 H 0.5745 1.0600 0.1264 0.091 Uiso 1 1 calc R . .
C14 C 0.5775(4) 0.9496(10) 0.1760(3) 0.063(3) Uani 1 1 d . . .
C15 C 0.5792(5) 1.0607(13) 0.2024(4) 0.092(4) Uani 1 1 d . . .
H15 H 0.5795 1.1595 0.1948 0.110 Uiso 1 1 calc R . .
C16 C 0.5806(6) 1.0309(14) 0.2382(4) 0.097(4) Uani 1 1 d . . .
H16 H 0.5816 1.1094 0.2551 0.117 Uiso 1 1 calc R . .
C17 C 0.5806(4) 0.8838(13) 0.2518(3) 0.071(3) Uani 1 1 d . . .
C18 C 0.5839(6) 0.8457(14) 0.2922(3) 0.107(4) Uani 1 1 d . . .
H18A H 0.5458 0.8442 0.2978 0.161 Uiso 1 1 calc R . .
H18B H 0.6067 0.9189 0.3076 0.161 Uiso 1 1 calc R . .
H18C H 0.6013 0.7495 0.2972 0.161 Uiso 1 1 calc R . .
C19 C 0.5715(4) 0.4314(10) 0.1223(2) 0.057(2) Uani 1 1 d . . .
H19A H 0.5408 0.4299 0.1368 0.068 Uiso 1 1 calc R . .
H19B H 0.5599 0.3674 0.1007 0.068 Uiso 1 1 calc R . .
C20 C 0.5225(4) 0.1746(10) 0.0376(2) 0.047(2) Uani 1 1 d . . .
C21 C 0.4643(4) 0.1457(12) 0.0458(3) 0.074(3) Uani 1 1 d . . .
H21A H 0.4393 0.1115 0.0234 0.111 Uiso 1 1 calc R . .
H21B H 0.4491 0.2358 0.0543 0.111 Uiso 1 1 calc R . .
H21C H 0.4669 0.0711 0.0650 0.111 Uiso 1 1 calc R . .
C22 C 0.6242(4) 0.6102(9) 0.0286(2) 0.045(2) Uani 1 1 d . . .
C23 C 0.6604(4) 0.7450(11) 0.0358(3) 0.077(3) Uani 1 1 d . . .
H23A H 0.6822 0.7569 0.0162 0.115 Uiso 1 1 calc R . .
H23B H 0.6862 0.7353 0.0596 0.115 Uiso 1 1 calc R . .
H23C H 0.6362 0.8305 0.0364 0.115 Uiso 1 1 calc R . .
C24 C 0.5692(4) 0.3485(10) -0.0556(2) 0.049(2) Uani 1 1 d . . .
C25 C 0.5695(4) 0.3251(13) -0.0977(2) 0.073(3) Uani 1 1 d . . .
H25A H 0.5354 0.2723 -0.1091 0.110 Uiso 1 1 calc R . .
H25B H 0.6029 0.2683 -0.1004 0.110 Uiso 1 1 calc R . .
H25C H 0.5706 0.4199 -0.1097 0.110 Uiso 1 1 calc R . .
C26 C 0.6914(5) 0.4906(14) 0.2510(3) 0.082(3) Uani 1 1 d D . .
C27 C 0.7526(6) 0.4378(19) 0.2509(4) 0.136(6) Uani 1 1 d D . .
OW1 O 0.7465(3) 0.6743(7) 0.14746(13) 0.228(7) Uani 1 1 d . . .
OW2 O 0.8259(3) 0.5630(7) 0.10885(13) 0.230(8) Uani 1 1 d R . .
O10 O 0.4485(3) 0.5211(7) 0.21795(13) 0.170(6) Uani 1 1 d R . .
C29 C 0.4412(3) 0.3054(7) 0.17205(13) 0.142(6) Uani 1 1 d RD . .
H29A H 0.4009 0.3207 0.1627 0.212 Uiso 1 1 calc R . .
H29B H 0.4471 0.2082 0.1831 0.212 Uiso 1 1 calc R . .
H29C H 0.4618 0.3135 0.1517 0.212 Uiso 1 1 calc R . .
C28 C 0.4628(3) 0.4208(7) 0.20115(13) 0.078(3) Uani 1 1 d RD . .

loop_
_atom_site_aniso_label
_atom_site_aniso_U_11
_atom_site_aniso_U_22
_atom_site_aniso_U_33
_atom_site_aniso_U_23
_atom_site_aniso_U_13
_atom_site_aniso_U_12
Zn1 0.0384(8) 0.0332(7) 0.0423(7) 0.0027(5) 0.0057(5) 0.0031(6)
Zn2 0.0435(6) 0.0452(6) 0.0545(6) 0.0016(4) 0.0074(4) 0.0064(5)
Zn3 0.0744(8) 0.0561(7) 0.0520(6) -0.0047(5) 0.0196(5) -0.0069(6)
N1 0.046(4) 0.041(4) 0.044(4) 0.003(3) 0.007(3) -0.005(3)
N2 0.051(4) 0.046(4) 0.041(4) -0.002(3) 0.007(3) 0.001(3)
N3 0.085(6) 0.057(5) 0.042(4) -0.012(4) 0.009(4) -0.005(4)
N4 0.060(5) 0.057(5) 0.049(4) -0.021(3) 0.010(3) -0.001(4)
N5 0.056(5) 0.041(4) 0.038(4) 0.000(3) 0.010(3) -0.005(3)
N6 0.067(5) 0.066(5) 0.036(4) 0.001(3) 0.011(3) 0.000(4)
O1 0.041(3) 0.038(3) 0.048(3) 0.005(2) 0.008(2) -0.001(2)
O2 0.066(5) 0.046(4) 0.086(5) 0.010(3) 0.013(3) 0.008(3)
O3 0.045(4) 0.040(3) 0.051(3) -0.001(2) 0.008(3) -0.002(3)
O4 0.048(4) 0.047(4) 0.080(4) 0.002(3) 0.020(3) 0.001(3)
O5 0.057(4) 0.060(4) 0.040(3) 0.003(3) 0.019(3) 0.016(3)
O6 0.065(4) 0.072(4) 0.056(4) -0.007(3) 0.015(3) 0.026(3)
O7 0.072(5) 0.080(4) 0.054(4) -0.011(3) -0.001(3) -0.003(4)
O8 0.115(7) 0.109(6) 0.068(5) -0.034(4) -0.011(4) 0.028(5)
O9 0.120(6) 0.054(4) 0.058(4) -0.009(3) 0.029(4) -0.023(4)
C1 0.039(5) 0.036(4) 0.051(5) 0.003(4) 0.005(4) -0.003(4)
C2 0.072(7) 0.041(5) 0.045(5) -0.003(4) 0.009(4) -0.002(5)
C3 0.085(8) 0.066(6) 0.047(5) 0.010(5) -0.001(5) -0.018(6)
C4 0.078(8) 0.068(6) 0.055(6) 0.005(5) -0.008(5) -0.002(6)
C5 0.049(6) 0.046(5) 0.062(6) 0.003(4) -0.008(4) 0.004(4)
C6 0.047(6) 0.052(6) 0.098(8) 0.014(5) -0.008(5) 0.007(5)
C7 0.040(6) 0.061(6) 0.081(7) -0.004(5) 0.006(5) 0.014(5)
C8 0.033(5) 0.036(5) 0.074(6) 0.000(4) 0.020(4) -0.005(4)
C9 0.058(6) 0.056(5) 0.057(5) 0.003(4) 0.030(4) 0.005(5)
C10 0.052(6) 0.046(5) 0.049(5) -0.005(4) 0.004(4) -0.001(4)
C11 0.051(6) 0.060(6) 0.049(5) -0.001(4) 0.007(4) -0.005(5)
C12 0.072(7) 0.070(7) 0.067(6) 0.032(6) 0.015(5) 0.011(6)
C13 0.083(8) 0.047(6) 0.097(9) 0.025(6) 0.017(6) 0.004(5)
C14 0.065(7) 0.035(5) 0.088(7) -0.004(5) 0.012(5) -0.001(4)
C15 0.090(9) 0.053(7) 0.138(12) -0.008(8) 0.034(8) 0.005(6)
C16 0.111(11) 0.064(8) 0.119(11) -0.037(8) 0.026(8) -0.005(7)
C17 0.069(7) 0.096(9) 0.049(6) -0.028(5) 0.015(5) 0.004(6)
C18 0.133(11) 0.121(10) 0.062(7) -0.040(7) 0.004(7) 0.019(9)
C19 0.067(7) 0.055(6) 0.052(5) -0.011(4) 0.019(5) -0.006(5)
C20 0.054(6) 0.046(5) 0.039(5) 0.003(4) 0.003(4) -0.002(5)
C21 0.068(7) 0.075(7) 0.081(7) 0.025(5) 0.017(5) -0.008(6)
C22 0.048(6) 0.044(5) 0.042(5) 0.002(4) 0.006(4) -0.001(4)
C23 0.061(7) 0.058(6) 0.111(8) -0.005(5) 0.012(6) -0.016(5)
C24 0.039(5) 0.054(5) 0.058(5) -0.008(4) 0.017(4) 0.002(4)
C25 0.057(6) 0.116(9) 0.048(6) -0.001(5) 0.013(4) 0.020(6)
C26 0.082(9) 0.103(9) 0.053(6) -0.009(6) -0.011(6) -0.005(7)
C27 0.064(9) 0.163(15) 0.167(13) -0.068(11) -0.017(8) 0.020(9)
OW1 0.207(14) 0.253(17) 0.210(13) 0.085(12) 0.004(10) -0.091(13)
OW2 0.322(18) 0.215(13) 0.106(8) -0.090(8) -0.082(10) 0.059(12)
O10 0.243(14) 0.185(11) 0.099(7) 0.014(7) 0.075(7) 0.129(10)
C29 0.130(13) 0.150(14) 0.125(11) 0.037(10) -0.029(9) -0.067(11)
C28 0.107(10) 0.070(7) 0.050(6) 0.022(5) -0.007(6) -0.013(7)

loop_
_atom_type_symbol
_atom_type_description
_atom_type_scat_dispersion_real
_atom_type_scat_dispersion_imag
_atom_type_scat_source
C C 0.0033 0.0016 'International Tables Vol C Tables 4.2.6.8 and 6.1.1.4'
H H 0.0000 0.0000 'International Tables Vol C Tables 4.2.6.8 and 6.1.1.4'
N N 0.0061 0.0033 'International Tables Vol C Tables 4.2.6.8 and 6.1.1.4'
O O 0.0106 0.0060 'International Tables Vol C Tables 4.2.6.8 and 6.1.1.4'
Zn Zn 0.2839 1.4301 'International Tables Vol C Tables 4.2.6.8 and 6.1.1.4'

loop_
_geom_angle_atom_site_label_1
_geom_angle_atom_site_label_2
_geom_angle_atom_site_label_3
_geom_angle
_geom_angle_site_symmetry_1
_geom_angle_site_symmetry_3
_geom_angle_publ_flag
O3 Zn1 O3 180.0(4) 5_665 . ?
O3 Zn1 O5 93.6(2) 5_665 5_665 ?
O3 Zn1 O5 86.4(2) . 5_665 ?
O3 Zn1 O5 86.4(2) 5_665 . ?
O3 Zn1 O5 93.6(2) . . ?
O5 Zn1 O5 180.0(3) 5_665 . ?
O3 Zn1 O1 91.64(19) 5_665 . ?
O3 Zn1 O1 88.36(19) . . ?
O5 Zn1 O1 88.3(2) 5_665 . ?
O5 Zn1 O1 91.7(2) . . ?
O3 Zn1 O1 88.36(19) 5_665 5_665 ?
O3 Zn1 O1 91.64(19) . 5_665 ?
O5 Zn1 O1 91.7(2) 5_665 5_665 ?
O5 Zn1 O1 88.3(2) . 5_665 ?
O1 Zn1 O1 180.0(2) . 5_665 ?
O6 Zn2 O4 99.1(3) . . ?
O6 Zn2 O1 101.0(2) . . ?
O4 Zn2 O1 106.0(2) . . ?
O6 Zn2 N1 109.3(2) . . ?
O4 Zn2 N1 99.7(2) . . ?
O1 Zn2 N1 136.2(2) . . ?
O6 Zn2 O2 99.5(2) . . ?
O4 Zn2 O2 156.9(2) . . ?
O1 Zn2 O2 56.9(2) . . ?
N1 Zn2 O2 86.9(2) . . ?
O10 Zn3 O7 119.1(3) 2_655 . ?
O10 Zn3 O9 96.3(2) 2_655 . ?
O7 Zn3 O9 96.0(3) . . ?
O10 Zn3 N4 103.9(3) 2_655 . ?
O7 Zn3 N4 119.1(3) . . ?
O9 Zn3 N4 120.9(3) . . ?
O10 Zn3 O8 88.9(4) 2_655 . ?
O9 Zn3 O8 149.9(3) . . ?
O7 Zn3 O8 56.5(2) . . ?
N4 Zn3 O8 84.6(3) . . ?
C8 N1 C1 118.8(7) . . ?
C8 N1 Zn2 132.6(5) . . ?
C1 N1 Zn2 108.6(5) . . ?
C2 N2 C1 116.4(7) . . ?
C2 N3 C19 124.3(7) . . ?
C2 N3 H3 117.8 . . ?
C19 N3 H3 117.8 . . ?
C10 N4 C17 118.5(8) . . ?
C10 N4 Zn3 111.1(5) . . ?
C17 N4 Zn3 130.3(7) . . ?
C11 N5 C10 117.2(7) . . ?
C11 N6 C19 121.7(7) . . ?
C11 N6 H6 119.2 . . ?
C19 N6 H6 119.2 . . ?
C20 O1 Zn2 102.7(5) . . ?
C20 O1 Zn1 140.4(5) . . ?
Zn2 O1 Zn1 107.3(2) . . ?
C20 O2 Zn2 81.3(5) . . ?
C22 O3 Zn1 133.7(5) . . ?
C22 O4 Zn2 126.1(5) . . ?
C24 O5 Zn1 138.7(6) . . ?
C24 O6 Zn2 121.0(5) . . ?
C26 O7 Zn3 103.4(7) . . ?
C28 O9 Zn3 125.5(5) . . ?
N2 C1 N1 113.7(7) . . ?
N2 C1 C5 125.1(8) . . ?
N1 C1 C5 121.2(8) . . ?
N2 C2 N3 118.8(8) . . ?
N2 C2 C3 123.2(9) . . ?
N3 C2 C3 117.9(8) . . ?
C4 C3 C2 119.9(9) . . ?
C4 C3 H3A 120.0 . . ?
C2 C3 H3A 120.0 . . ?
C3 C4 C5 119.5(9) . . ?
C3 C4 H4A 120.2 . . ?
C5 C4 H4A 120.2 . . ?
C6 C5 C1 118.1(8) . . ?
C6 C5 C4 126.1(9) . . ?
C1 C5 C4 115.8(9) . . ?
C7 C6 C5 120.6(8) . . ?
C7 C6 H6A 119.7 . . ?
C5 C6 H6A 119.7 . . ?
C6 C7 C8 120.3(9) . . ?
C6 C7 H7 119.9 . . ?
C8 C7 H7 119.9 . . ?
N1 C8 C7 121.0(8) . . ?
N1 C8 C9 117.0(7) . . ?
C7 C8 C9 121.9(8) . . ?
C8 C9 H9A 109.5 . . ?
C8 C9 H9B 109.5 . . ?
H9A C9 H9B 109.5 . . ?
C8 C9 H9C 109.5 . . ?
H9A C9 H9C 109.5 . . ?
H9B C9 H9C 109.5 . . ?
N5 C10 N4 112.7(7) . . ?
N5 C10 C14 123.8(8) . . ?
N4 C10 C14 123.5(8) . . ?
N5 C11 N6 119.7(8) . . ?
N5 C11 C12 121.6(8) . . ?
N6 C11 C12 118.7(8) . . ?
C13 C12 C11 120.6(9) . . ?
C13 C12 H12 119.7 . . ?
C11 C12 H12 119.7 . . ?
C12 C13 C14 120.1(9) . . ?
C12 C13 H13 119.9 . . ?
C14 C13 H13 119.9 . . ?
C15 C14 C10 115.6(10) . . ?
C15 C14 C13 127.8(10) . . ?
C10 C14 C13 116.7(8) . . ?
C16 C15 C14 121.9(11) . . ?
C16 C15 H15 119.1 . . ?
C14 C15 H15 119.1 . . ?
C15 C16 C17 122.1(11) . . ?
C15 C16 H16 119.0 . . ?
C17 C16 H16 119.0 . . ?
N4 C17 C16 118.4(9) . . ?
N4 C17 C18 118.0(10) . . ?
C16 C17 C18 123.6(10) . . ?
C17 C18 H18A 109.5 . . ?
C17 C18 H18B 109.5 . . ?
H18A C18 H18B 109.5 . . ?
C17 C18 H18C 109.5 . . ?
H18A C18 H18C 109.5 . . ?
H18B C18 H18C 109.5 . . ?
N3 C19 N6 113.7(7) . . ?
N3 C19 H19A 108.8 . . ?
N6 C19 H19A 108.8 . . ?
N3 C19 H19B 108.8 . . ?
N6 C19 H19B 108.8 . . ?
H19A C19 H19B 107.7 . . ?
O2 C20 O1 119.1(8) . . ?
O2 C20 C21 122.0(8) . . ?
O1 C20 C21 118.8(8) . . ?
C20 C21 H21A 109.5 . . ?
C20 C21 H21B 109.5 . . ?
H21A C21 H21B 109.5 . . ?
C20 C21 H21C 109.5 . . ?
H21A C21 H21C 109.5 . . ?
H21B C21 H21C 109.5 . . ?
O3 C22 O4 125.1(7) . . ?
O3 C22 C23 118.9(8) . . ?
O4 C22 C23 116.0(8) . . ?
C22 C23 H23A 109.5 . . ?
C22 C23 H23B 109.5 . . ?
H23A C23 H23B 109.5 . . ?
C22 C23 H23C 109.5 . . ?
H23A C23 H23C 109.5 . . ?
H23B C23 H23C 109.5 . . ?
O5 C24 O6 127.3(8) . . ?
O5 C24 C25 119.0(8) . . ?
O6 C24 C25 113.7(8) . . ?
C24 C25 H25A 109.5 . . ?
C24 C25 H25B 109.5 . . ?
H25A C25 H25B 109.5 . . ?
C24 C25 H25C 109.5 . . ?
H25A C25 H25C 109.5 . . ?
H25B C25 H25C 109.5 . . ?
O8 C26 O7 119.6(10) . . ?
O8 C26 C27 122.0(10) . . ?
O7 C26 C27 118.4(10) . . ?
C28 O10 Zn3 135.82(17) . 2_655 ?
C28 C29 H29A 109.5 . . ?
C28 C29 H29B 109.5 . . ?
H29A C29 H29B 109.5 . . ?
C28 C29 H29C 109.5 . . ?
H29A C29 H29C 109.5 . . ?
H29B C29 H29C 109.5 . . ?
O10 C28 O9 113.5(4) . . ?
O10 C28 C29 143.5 . . ?
O9 C28 C29 102.1(3) . . ?

loop_
_geom_bond_atom_site_label_1
_geom_bond_atom_site_label_2
_geom_bond_distance
_geom_bond_site_symmetry_2
_geom_bond_publ_flag
Zn1 O3 2.090(5) 5_665 ?
Zn1 O3 2.090(5) . ?
Zn1 O5 2.122(5) 5_665 ?
Zn1 O5 2.122(5) . ?
Zn1 O1 2.132(5) . ?
Zn1 O1 2.132(5) 5_665 ?
Zn2 O6 1.983(6) . ?
Zn2 O4 2.004(6) . ?
Zn2 O2 2.492(6) . ?
Zn2 O1 2.006(5) . ?
Zn2 N1 2.039(6) . ?
Zn2 O2 2.489(6) . ?
Zn3 O10 1.955(6) 2_655 ?
Zn3 O7 2.006(7) . ?
Zn3 O8 2.546(8) . ?
Zn3 O9 2.024(7) . ?
Zn3 N4 2.037(7) . ?
N1 C8 1.362(10) . ?
N1 C1 1.375(9) . ?
N2 C2 1.333(9) . ?
N2 C1 1.348(10) . ?
N3 C2 1.370(11) . ?
N3 C19 1.449(11) . ?
N3 H3 0.8600 . ?
N4 C10 1.364(10) . ?
N4 C17 1.367(11) . ?
N5 C11 1.324(9) . ?
N5 C10 1.359(10) . ?
N6 C11 1.341(11) . ?
N6 C19 1.456(11) . ?
N6 H6 0.8600 . ?
O1 C20 1.285(9) . ?
O2 C20 1.246(10) . ?
O3 C22 1.248(9) . ?
O4 C22 1.266(9) . ?
O5 C24 1.213(9) . ?
O6 C24 1.270(10) . ?
O7 C26 1.316(11) . ?
O8 C26 1.228(12) . ?
O9 C28 1.354(9) . ?
C1 C5 1.407(11) . ?
C2 C3 1.418(12) . ?
C3 C4 1.335(14) . ?
C3 H3A 0.9300 . ?
C4 C5 1.438(12) . ?
C4 H4A 0.9300 . ?
C5 C6 1.381(13) . ?
C6 C7 1.358(12) . ?
C6 H6A 0.9300 . ?
C7 C8 1.383(12) . ?
C7 H7 0.9300 . ?
C8 C9 1.475(11) . ?
C9 H9A 0.9600 . ?
C9 H9B 0.9600 . ?
C9 H9C 0.9600 . ?
C10 C14 1.413(12) . ?
C11 C12 1.449(13) . ?
C12 C13 1.302(13) . ?
C12 H12 0.9300 . ?
C13 C14 1.414(13) . ?
C13 H13 0.9300 . ?
C14 C15 1.379(14) . ?
C15 C16 1.319(15) . ?
C15 H15 0.9300 . ?
C16 C17 1.411(16) . ?
C16 H16 0.9300 . ?
C17 C18 1.493(14) . ?
C18 H18A 0.9600 . ?
C18 H18B 0.9600 . ?
C18 H18C 0.9600 . ?
C19 H19A 0.9700 . ?
C19 H19B 0.9700 . ?
C20 C21 1.485(12) . ?
C21 H21A 0.9600 . ?
C21 H21B 0.9600 . ?
C21 H21C 0.9600 . ?
C22 C23 1.478(12) . ?
C23 H23A 0.9600 . ?
C23 H23B 0.9600 . ?
C23 H23C 0.9600 . ?
C24 C25 1.540(11) . ?
C25 H25A 0.9600 . ?
C25 H25B 0.9600 . ?
C25 H25C 0.9600 . ?
C26 C27 1.523(13) . ?
O10 C28 1.1730 . ?
O10 Zn3 1.955(6) 2_655 ?
C29 C28 1.4986 . ?
C29 H29A 0.9600 . ?
C29 H29B 0.9600 . ?
C29 H29C 0.9600 . ?
